data_2217310
loop_
_publ_author_name
'Luo, Hui-Zhou'
'Ye, Heng-Yun'

_publ_section_title
;
 1,3,5-Tris(2<i>H</i>-tetrazol-5-ylmethoxy)benzene
;
_journal_coeditor_code SJ2442
_journal_issue 1
_journal_name_full 'Acta Crystallographica Section E'
_journal_page_first o136
_journal_page_last o136
_journal_paper_doi 10.1107/S1600536807062733
_journal_volume 64
_journal_year 2008
_chemical_formula_iupac 'C12 H12 N12 O3'
_chemical_formula_moiety 'C12 H12 N12 O3'
_chemical_formula_sum 'C12 H12 N12 O3'
_chemical_formula_weight 372.34
_chemical_name_systematic
;
1,3,5-Tris(2H-tetrazol-5-ylmethoxy)benzene
;
_space_group_IT_number 2
_symmetry_cell_setting triclinic
_symmetry_space_group_name_Hall '-P 1'
_symmetry_space_group_name_H-M 'P -1'
_atom_sites_solution_hydrogens geom
_atom_sites_solution_primary direct
_atom_sites_solution_secondary difmap
_audit_creation_method SHELXL-97
_cell_angle_alpha 99.60(3)
_cell_angle_beta 92.87(2)
_cell_angle_gamma 100.943(15)
_cell_formula_units_Z 2
_cell_length_a 4.9851(4)
_cell_length_b 11.8822(7)
_cell_length_c 14.1349(13)
_cell_measurement_reflns_used 1880
_cell_measurement_temperature 293(2)
_cell_measurement_theta_max 27.4719
_cell_measurement_theta_min 3.1440
_cell_volume 807.64(14)
_computing_cell_refinement 'CrystalClear (Rigaku, 2005)'
_computing_data_collection 'CrystalClear (Rigaku, 2005)'
_computing_data_reduction 'CrystalClear (Rigaku, 2005)'
_computing_molecular_graphics 'SHELXTL (Sheldrick, 1999)'
_computing_publication_material 'SHELXTL (Sheldrick, 1999)'
_computing_structure_refinement 'SHELXL97 (Sheldrick, 1997)'
_computing_structure_solution 'SHELXS97 (Sheldrick, 1997)'
_diffrn_ambient_temperature 293(2)
_diffrn_detector_area_resol_mean 13.6612
_diffrn_measured_fraction_theta_full 0.998
_diffrn_measured_fraction_theta_max 0.998
_diffrn_measurement_device_type 'Rigaku Mercury2 (2 \\times 2 bin mode)'
_diffrn_measurement_method \w
_diffrn_radiation_monochromator graphite
_diffrn_radiation_source 'fine-focus sealed tube'
_diffrn_radiation_type MoK\a
_diffrn_radiation_wavelength 0.71073
_diffrn_reflns_av_R_equivalents 0.0357
_diffrn_reflns_av_sigmaI/netI 0.0473
_diffrn_reflns_limit_h_max 6
_diffrn_reflns_limit_h_min -6
_diffrn_reflns_limit_k_max 15
_diffrn_reflns_limit_k_min -15
_diffrn_reflns_limit_l_max 18
_diffrn_reflns_limit_l_min -18
_diffrn_reflns_number 8398
_diffrn_reflns_theta_full 27.45
_diffrn_reflns_theta_max 27.45
_diffrn_reflns_theta_min 3.14
_diffrn_standards_number 0
_exptl_absorpt_coefficient_mu 0.118
_exptl_absorpt_correction_T_max 1
_exptl_absorpt_correction_T_min 0.8914
_exptl_absorpt_correction_type multi-scan
_exptl_absorpt_process_details '(CrystalClear; Rigaku, 2005)'
_exptl_crystal_colour Colorless
_exptl_crystal_density_diffrn 1.531
_exptl_crystal_density_method 'not measured'
_exptl_crystal_description Block
_exptl_crystal_F_000 384
_exptl_crystal_size_max 0.25
_exptl_crystal_size_mid 0.2
_exptl_crystal_size_min 0.12
_refine_diff_density_max 0.531
_refine_diff_density_min -0.233
_refine_ls_extinction_method none
_refine_ls_goodness_of_fit_ref 1.047
_refine_ls_hydrogen_treatment mixed
_refine_ls_matrix_type full
_refine_ls_number_parameters 256
_refine_ls_number_reflns 3686
_refine_ls_number_restraints 0
_refine_ls_restrained_S_all 1.047
_refine_ls_R_factor_all 0.0809
_refine_ls_R_factor_gt 0.0544
_refine_ls_shift/su_max_lt 0.001
_refine_ls_shift/su_mean <0.001
_refine_ls_structure_factor_coef Fsqd
_refine_ls_weighting_details 'calc w=1/[\s^2^(Fo^2^)+(0.0711P)^2^+0.2604P] where P=(Fo^2^+2Fc^2^)/3'
_refine_ls_weighting_scheme calc
_refine_ls_wR_factor_gt 0.1344
_refine_ls_wR_factor_ref 0.1485
_reflns_number_gt 2653
_reflns_number_total 3686
_reflns_threshold_expression I>2\s(I)
_cod_data_source_file sj2442.cif
_cod_data_source_block I
_cod_original_cell_volume 807.64(11)
_cod_database_code 2217310
_cod_database_fobs_code 2217310

loop_
_symmetry_equiv_pos_as_xyz
'x, y, z'
'-x, -y, -z'

loop_
_atom_site_type_symbol
_atom_site_label
_atom_site_fract_x
_atom_site_fract_y
_atom_site_fract_z
_atom_site_U_iso_or_equiv
_atom_site_adp_type
_atom_site_calc_flag
_atom_site_refinement_flags
_atom_site_occupancy
O O1 0.4944(3) 0.29164(13) 0.81580(10) 0.0364(4) Uani d . 1
O O2 0.0878(3) 0.18419(13) 0.49413(10) 0.0343(4) Uani d . 1
O O3 -0.1336(3) 0.50558(12) 0.70463(9) 0.0309(4) Uani d . 1
N N1 0.8441(5) 0.23109(18) 0.93683(14) 0.0450(6) Uani d . 1
N N2 1.0188(5) 0.21973(19) 1.00837(15) 0.0543(6) Uani d . 1
N N3 1.0297(4) 0.30962(18) 1.07529(13) 0.0435(5) Uani d . 1
N N4 0.8662(4) 0.38061(17) 1.04861(13) 0.0419(5) Uani d . 1
N N5 0.0149(4) 0.07285(16) 0.31051(12) 0.0338(4) Uani d . 1
N N6 0.0071(4) 0.00274(18) 0.22479(13) 0.0433(5) Uani d . 1
N N7 0.1856(4) -0.06057(17) 0.23524(13) 0.0426(5) Uani d . 1
N N8 0.3127(4) -0.03434(16) 0.32650(12) 0.0369(5) Uani d . 1
N N9 -0.6125(4) 0.66664(15) 0.62247(12) 0.0329(4) Uani d . 1
N N10 -0.6780(4) 0.75385(16) 0.68837(13) 0.0363(5) Uani d . 1
N N11 -0.5411(4) 0.76527(16) 0.77066(13) 0.0381(5) Uani d . 1
N N12 -0.3816(4) 0.68545(16) 0.75912(13) 0.0318(4) Uani d . 1
C C1 0.3201(4) 0.31401(17) 0.74592(14) 0.0260(4) Uani d . 1
C C2 0.3001(4) 0.23846(17) 0.65792(14) 0.0276(5) Uani d . 1
H H2A 0.3999 0.1794 0.6492 0.033 Uiso calc R 1
C C3 0.1271(4) 0.25444(17) 0.58426(13) 0.0248(4) Uani d . 1
C C4 -0.0233(4) 0.34265(17) 0.59459(13) 0.0251(4) Uani d . 1
H H4A -0.1373 0.3525 0.5438 0.030 Uiso calc R 1
C C5 0.0037(4) 0.41535(16) 0.68380(13) 0.0235(4) Uani d . 1
C C6 0.1764(4) 0.40318(17) 0.76073(13) 0.0262(4) Uani d . 1
H H6A 0.1941 0.4533 0.8197 0.031 Uiso calc R 1
C C7 0.5606(5) 0.37403(19) 0.90189(14) 0.0337(5) Uani d . 1
H H7B 0.3966 0.3825 0.9342 0.040 Uiso calc R 1
H H7C 0.6471 0.4494 0.8885 0.040 Uiso calc R 1
C C8 0.7525(4) 0.32884(18) 0.96283(14) 0.0304(5) Uani d . 1
C C9 0.2734(4) 0.10828(18) 0.47337(14) 0.0288(5) Uani d . 1
H H9B 0.2553 0.0514 0.5158 0.035 Uiso calc R 1
H H9C 0.4608 0.1520 0.4819 0.035 Uiso calc R 1
C C10 0.2012(4) 0.04925(17) 0.37119(14) 0.0271(4) Uani d . 1
C C11 -0.2956(4) 0.52921(18) 0.62784(14) 0.0278(5) Uani d . 1
H H11A -0.4333 0.4607 0.6002 0.033 Uiso calc R 1
H H11B -0.1816 0.5516 0.5777 0.033 Uiso calc R 1
C C12 -0.4281(4) 0.62620(17) 0.66905(14) 0.0256(4) Uani d . 1
H H12A -0.268(5) 0.681(2) 0.8099(19) 0.048(7) Uiso d . 1
H H5A -0.090(7) 0.126(3) 0.318(2) 0.077(10) Uiso d . 1
H H1A 0.808(6) 0.176(3) 0.882(2) 0.064(9) Uiso d . 1

loop_
_atom_site_aniso_label
_atom_site_aniso_U_11
_atom_site_aniso_U_22
_atom_site_aniso_U_33
_atom_site_aniso_U_12
_atom_site_aniso_U_13
_atom_site_aniso_U_23
O1 0.0490(9) 0.0375(8) 0.0236(7) 0.0275(7) -0.0165(7) -0.0079(6)
O2 0.0413(9) 0.0390(8) 0.0234(7) 0.0269(7) -0.0091(6) -0.0103(6)
O3 0.0391(8) 0.0347(8) 0.0221(7) 0.0253(7) -0.0067(6) -0.0033(6)
N1 0.0618(14) 0.0433(11) 0.0291(10) 0.0286(10) -0.0201(9) -0.0090(9)
N2 0.0733(16) 0.0548(13) 0.0368(11) 0.0376(12) -0.0231(11) -0.0061(10)
N3 0.0542(13) 0.0512(12) 0.0267(10) 0.0262(10) -0.0139(9) -0.0014(9)
N4 0.0558(13) 0.0448(11) 0.0241(9) 0.0238(10) -0.0154(9) -0.0069(8)
N5 0.0411(11) 0.0361(10) 0.0257(9) 0.0227(9) -0.0054(8) -0.0046(8)
N6 0.0566(13) 0.0449(11) 0.0283(10) 0.0256(10) -0.0070(9) -0.0086(8)
N7 0.0576(13) 0.0404(11) 0.0303(10) 0.0252(10) -0.0025(9) -0.0078(8)
N8 0.0483(12) 0.0362(10) 0.0279(9) 0.0245(9) -0.0041(8) -0.0051(8)
N9 0.0360(10) 0.0357(10) 0.0305(9) 0.0208(8) -0.0076(8) 0.0030(8)
N10 0.0386(11) 0.0351(10) 0.0391(10) 0.0221(8) -0.0043(8) 0.0034(8)
N11 0.0452(11) 0.0385(10) 0.0338(10) 0.0251(9) -0.0039(8) -0.0009(8)
N12 0.0381(10) 0.0347(10) 0.0258(9) 0.0218(8) -0.0064(8) 0.0002(7)
C1 0.0287(10) 0.0285(10) 0.0215(9) 0.0131(8) -0.0066(8) 0.0010(8)
C2 0.0317(11) 0.0266(10) 0.0254(10) 0.0161(8) -0.0037(8) -0.0026(8)
C3 0.0275(10) 0.0260(10) 0.0194(9) 0.0097(8) -0.0031(8) -0.0032(8)
C4 0.0262(10) 0.0293(10) 0.0205(9) 0.0127(8) -0.0050(8) 0.0011(8)
C5 0.0241(10) 0.0246(10) 0.0238(9) 0.0131(8) 0.0004(8) 0.0013(8)
C6 0.0314(11) 0.0290(10) 0.0183(9) 0.0136(8) -0.0053(8) -0.0022(8)
C7 0.0420(12) 0.0352(12) 0.0234(10) 0.0191(10) -0.0117(9) -0.0048(9)
C8 0.0375(12) 0.0319(11) 0.0219(10) 0.0158(9) -0.0064(9) -0.0028(8)
C9 0.0341(11) 0.0279(10) 0.0254(10) 0.0156(9) -0.0024(8) -0.0020(8)
C10 0.0317(11) 0.0247(10) 0.0261(10) 0.0122(8) -0.0013(8) 0.0015(8)
C11 0.0313(11) 0.0333(11) 0.0216(10) 0.0176(9) -0.0044(8) 0.0017(8)
C12 0.0272(10) 0.0269(10) 0.0235(9) 0.0099(8) -0.0036(8) 0.0032(8)

loop_
_atom_type_symbol
_atom_type_description
_atom_type_scat_dispersion_real
_atom_type_scat_dispersion_imag
_atom_type_scat_source
C C 0.0033 0.0016 'International Tables Vol C Tables 4.2.6.8 and 6.1.1.4'
H H 0.0000 0.0000 'International Tables Vol C Tables 4.2.6.8 and 6.1.1.4'
N N 0.0061 0.0033 'International Tables Vol C Tables 4.2.6.8 and 6.1.1.4'
O O 0.0106 0.0060 'International Tables Vol C Tables 4.2.6.8 and 6.1.1.4'

loop_
_geom_angle_atom_site_label_1
_geom_angle_atom_site_label_2
_geom_angle_atom_site_label_3
_geom_angle
C1 O1 C7 117.89(15)
C3 O2 C9 116.70(15)
C5 O3 C11 117.10(15)
C8 N1 N2 108.52(18)
C8 N1 H1A 131.7(18)
N2 N1 H1A 119.7(18)
N3 N2 N1 106.11(18)
N2 N3 N4 110.95(17)
C8 N4 N3 105.18(17)
C10 N5 N6 108.75(17)
C10 N5 H5A 131(2)
N6 N5 H5A 120(2)
N7 N6 N5 105.78(17)
N6 N7 N8 111.65(17)
C10 N8 N7 104.66(17)
C12 N9 N10 105.02(16)
N11 N10 N9 111.16(16)
N10 N11 N12 105.82(17)
C12 N12 N11 109.01(16)
C12 N12 H12A 132.7(17)
N11 N12 H12A 118.2(17)
O1 C1 C6 123.45(17)
O1 C1 C2 114.07(16)
C6 C1 C2 122.48(17)
C3 C2 C1 117.63(17)
C3 C2 H2A 121.2
C1 C2 H2A 121.2
C2 C3 O2 122.91(17)
C2 C3 C4 122.66(17)
O2 C3 C4 114.43(16)
C5 C4 C3 117.38(17)
C5 C4 H4A 121.3
C3 C4 H4A 121.3
O3 C5 C4 123.76(16)
O3 C5 C6 113.94(16)
C4 C5 C6 122.29(17)
C1 C6 C5 117.55(17)
C1 C6 H6A 121.2
C5 C6 H6A 121.2
O1 C7 C8 106.33(16)
O1 C7 H7B 110.5
C8 C7 H7B 110.5
O1 C7 H7C 110.5
C8 C7 H7C 110.5
H7B C7 H7C 108.7
N4 C8 N1 109.23(18)
N4 C8 C7 125.76(18)
N1 C8 C7 124.96(17)
O2 C9 C10 106.34(16)
O2 C9 H9B 110.5
C10 C9 H9B 110.5
O2 C9 H9C 110.5
C10 C9 H9C 110.5
H9B C9 H9C 108.7
N8 C10 N5 109.17(17)
N8 C10 C9 125.23(18)
N5 C10 C9 125.60(17)
O3 C11 C12 106.70(15)
O3 C11 H11A 110.4
C12 C11 H11A 110.4
O3 C11 H11B 110.4
C12 C11 H11B 110.4
H11A C11 H11B 108.6
N9 C12 N12 108.99(17)
N9 C12 C11 125.19(17)
N12 C12 C11 125.81(17)

loop_
_geom_bond_atom_site_label_1
_geom_bond_atom_site_label_2
_geom_bond_distance
_geom_bond_publ_flag
O1 C1 1.375(2) ?
O1 C7 1.410(2) ?
O2 C3 1.384(2) ?
O2 C9 1.418(2) ?
O3 C5 1.378(2) ?
O3 C11 1.417(2) ?
N1 C8 1.330(3) y
N1 N2 1.342(3) y
N1 H1A 0.92(3) ?
N2 N3 1.294(3) y
N3 N4 1.362(3) y
N4 C8 1.312(3) y
N5 C10 1.333(3) y
N5 N6 1.345(2) y
N5 H5A 0.89(3) ?
N6 N7 1.288(3) y
N7 N8 1.368(2) y
N8 C10 1.315(3) y
N9 C12 1.312(2) y
N9 N10 1.373(2) y
N10 N11 1.292(3) y
N11 N12 1.344(2) y
N12 C12 1.334(3) y
N12 H12A 0.91(3) ?
C1 C6 1.382(3) ?
C1 C2 1.394(3) ?
C2 C3 1.379(3) ?
C2 H2A 0.9300 ?
C3 C4 1.393(3) ?
C4 C5 1.389(3) ?
C4 H4A 0.9300 ?
C5 C6 1.397(3) ?
C6 H6A 0.9300 ?
C7 C8 1.488(3) ?
C7 H7B 0.9700 ?
C7 H7C 0.9700 ?
C9 C10 1.490(3) ?
C9 H9B 0.9700 ?
C9 H9C 0.9700 ?
C11 C12 1.486(3) ?
C11 H11A 0.9700 ?
C11 H11B 0.9700 ?

loop_
_geom_hbond_atom_site_label_D
_geom_hbond_atom_site_label_H
_geom_hbond_atom_site_label_A
_geom_hbond_site_symmetry_A
_geom_hbond_distance_DH
_geom_hbond_distance_HA
_geom_hbond_distance_DA
_geom_hbond_angle_DHA
N1 H1A N7 2_656 0.92(3) 1.97(3) 2.872(3) 168(3)
N5 H5A N10 2_466 0.89(3) 2.01(3) 2.892(2) 171(3)
N12 H12A N3 2_667 0.91(3) 1.94(3) 2.840(3) 174(2)

loop_
_cod_related_entry_id
_cod_related_entry_database
_cod_related_entry_code
1 ChemSpider 21119480
